data_4125231
loop_
_publ_author_name
'Yao, Zi-Shuo'
'Yamamoto, Kaoru'
'Cai, Hong-Ling'
'Takahashi, Kazuyuki'
'Sato, Osamu'

_publ_section_title
;
 Above Room Temperature Organic Ferroelectrics: Diprotonated
 1,4-Diazabicyclo[2.2.2]octane Shifts between Two 2-Chlorobenzoates.
;
_journal_issue 37
_journal_name_full 'Journal of the American Chemical Society'
_journal_page_first 12005
_journal_page_last 12008
_journal_paper_doi 10.1021/jacs.6b03747
_journal_volume 138
_journal_year 2016
_chemical_formula_sum 'C20 H20 Cl2 D2 N2 O4'
_chemical_formula_weight 427.31
_chemical_name_systematic
;
 ?
;
_space_group_crystal_system orthorhombic
_space_group_IT_number 61
_space_group_name_Hall '-P 2ac 2ab'
_space_group_name_H-M_alt 'P b c a'
_symmetry_space_group_name_Hall '-P 2ac 2ab'
_symmetry_space_group_name_H-M 'P b c a'
_atom_sites_solution_hydrogens mixed
_audit_creation_method SHELXL-2013
_cell_angle_alpha 90
_cell_angle_beta 90
_cell_angle_gamma 90
_cell_formula_units_Z 4
_cell_length_a 9.086(6)
_cell_length_b 11.473(8)
_cell_length_c 19.916(13)
_cell_measurement_reflns_used 2811
_cell_measurement_temperature 343(2)
_cell_measurement_theta_max 27.4507
_cell_measurement_theta_min 3.0350
_cell_volume 2076(2)
_computing_cell_refinement CrystalClear
_computing_data_collection 'CrystalClear (Rigaku Inc., 2008)'
_computing_data_reduction CrystalClear
_computing_structure_refinement 'SHELXL-2013 (Sheldrick, 2013)'
_computing_structure_solution 'sir 2008'
_diffrn_ambient_temperature 343(2)
_diffrn_detector_area_resol_mean 28.5714
_diffrn_measured_fraction_theta_full 0.986
_diffrn_measured_fraction_theta_max 0.983
_diffrn_measurement_device_type 'Rigaku Saturn70'
_diffrn_measurement_method \w
_diffrn_radiation_type MoK\a
_diffrn_radiation_wavelength 0.71075
_diffrn_reflns_av_R_equivalents 0.0703
_diffrn_reflns_av_unetI/netI 0.0937
_diffrn_reflns_Laue_measured_fraction_full 0.986
_diffrn_reflns_Laue_measured_fraction_max 0.983
_diffrn_reflns_limit_h_max 11
_diffrn_reflns_limit_h_min -7
_diffrn_reflns_limit_k_max 14
_diffrn_reflns_limit_k_min -11
_diffrn_reflns_limit_l_max 25
_diffrn_reflns_limit_l_min -16
_diffrn_reflns_number 5979
_diffrn_reflns_point_group_measured_fraction_full 0.986
_diffrn_reflns_point_group_measured_fraction_max 0.983
_diffrn_reflns_theta_full 25.242
_diffrn_reflns_theta_max 27.451
_diffrn_reflns_theta_min 3.035
_exptl_absorpt_coefficient_mu 0.341
_exptl_absorpt_correction_T_max 1.0000
_exptl_absorpt_correction_T_min 0.5236
_exptl_absorpt_correction_type multi-scan
_exptl_crystal_colour Colorless
_exptl_crystal_density_diffrn 1.367
_exptl_crystal_description Prism
_exptl_crystal_F_000 888
_exptl_crystal_size_max 0.210
_exptl_crystal_size_mid 0.180
_exptl_crystal_size_min 0.100
_refine_diff_density_max 0.271
_refine_diff_density_min -0.223
_refine_diff_density_rms 0.038
_refine_ls_extinction_method none
_refine_ls_goodness_of_fit_ref 0.822
_refine_ls_hydrogen_treatment constr
_refine_ls_matrix_type full
_refine_ls_number_parameters 154
_refine_ls_number_reflns 2322
_refine_ls_number_restraints 0
_refine_ls_restrained_S_all 0.822
_refine_ls_R_factor_all 0.1325
_refine_ls_R_factor_gt 0.0589
_refine_ls_shift/su_max 0.004
_refine_ls_shift/su_mean 0.000
_refine_ls_structure_factor_coef Fsqd
_refine_ls_weighting_details 'w=1/[\s^2^(Fo^2^)+(0.1000P)^2^] where P=(Fo^2^+2Fc^2^)/3'
_refine_ls_weighting_scheme calc
_refine_ls_wR_factor_gt 0.1450
_refine_ls_wR_factor_ref 0.1804
_reflns_Friedel_coverage 0.000
_reflns_number_gt 1002
_reflns_number_total 2322
_reflns_threshold_expression 'I > 2\s(I)'
_cod_data_source_file ja6b03747_si_006.cif
_cod_data_source_block shelx
_cod_depositor_comments 'Adding full bibliography for 4125230--4125234.cif.'
_cod_database_code 4125231
_shelx_space_group_comment
;
The symmetry employed for this shelxl refinement is uniquely defined
by the following loop, which should always be used as a source of
symmetry information in preference to the above space-group names.
They are only intended as comments.
;
_shelx_estimated_absorpt_t_min 0.932
_shelx_estimated_absorpt_t_max 0.967
_shelxl_version_number 2013-4

loop_
_space_group_symop_operation_xyz
'x, y, z'
'-x+1/2, y+1/2, z'
'x, -y+1/2, z+1/2'
'-x+1/2, -y, z+1/2'
'-x, -y, -z'
'x-1/2, -y-1/2, -z'
'-x, y-1/2, -z-1/2'
'x-1/2, y, -z-1/2'

loop_
_atom_site_label
_atom_site_type_symbol
_atom_site_fract_x
_atom_site_fract_y
_atom_site_fract_z
_atom_site_U_iso_or_equiv
_atom_site_adp_type
_atom_site_occupancy
_atom_site_site_symmetry_order
_atom_site_calc_flag
_atom_site_refinement_flags_posn
_atom_site_refinement_flags_adp
_atom_site_refinement_flags_occupancy
_atom_site_disorder_assembly
_atom_site_disorder_group
Cl1 Cl 1.03533(11) 1.09731(9) 0.08316(5) 0.0890(4) Uani 1 1 d . . . . .
O1 O 1.1041(3) 0.8173(2) 0.10609(15) 0.1056(9) Uani 1 1 d . . . . .
O2 O 0.8733(2) 0.7892(2) 0.07795(12) 0.0882(8) Uani 1 1 d . . . . .
C1 C 0.9735(3) 0.8393(3) 0.11115(17) 0.0664(8) Uani 1 1 d . . . . .
C2 C 0.9224(3) 0.9287(3) 0.16118(14) 0.0562(7) Uani 1 1 d . . . . .
C3 C 0.9491(3) 1.0458(3) 0.15494(14) 0.0575(7) Uani 1 1 d . . . . .
C4 C 0.9040(4) 1.1254(3) 0.20281(16) 0.0728(9) Uani 1 1 d . . . . .
H4 H 0.9227 1.2044 0.1968 0.087 Uiso 1 1 calc R U . . .
C5 C 0.8321(5) 1.0877(3) 0.25881(18) 0.0864(11) Uani 1 1 d . . . . .
H5 H 0.8032 1.1410 0.2914 0.104 Uiso 1 1 calc R U . . .
C6 C 0.8021(4) 0.9703(4) 0.26729(17) 0.0916(12) Uani 1 1 d . . . . .
H6 H 0.7520 0.9443 0.3052 0.110 Uiso 1 1 calc R U . . .
C7 C 0.8477(4) 0.8921(3) 0.21846(17) 0.0770(10) Uani 1 1 d . . . . .
H7 H 0.8280 0.8132 0.2241 0.092 Uiso 1 1 calc R U . . .
C9 C 1.0908(11) 0.6117(7) -0.0153(6) 0.109(3) Uani 0.5 1 d . . P A -1
H9A H 1.1654 0.6495 0.0119 0.131 Uiso 0.5 1 calc R U P A -1
H9B H 1.0729 0.6591 -0.0548 0.131 Uiso 0.5 1 calc R U P A -1
C8 C 0.9925(13) 0.5233(7) 0.0844(3) 0.091(2) Uani 0.5 1 d . . P A -1
H8A H 1.0755 0.5545 0.1092 0.109 Uiso 0.5 1 calc R U P A -1
H8B H 0.9071 0.5226 0.1137 0.109 Uiso 0.5 1 calc R U P A -1
C10 C 0.8380(11) 0.5498(10) -0.0123(7) 0.115(5) Uani 0.5 1 d . . P A -1
H10A H 0.8055 0.6014 -0.0479 0.138 Uiso 0.5 1 calc R U P A -1
H10B H 0.7573 0.5387 0.0189 0.138 Uiso 0.5 1 calc R U P A -1
C11 C 1.0270(11) 0.3987(7) 0.0593(4) 0.090(2) Uani 0.5 1 d . . P A -1
H11A H 0.9497 0.3455 0.0731 0.108 Uiso 0.5 1 calc R U P A -1
H11B H 1.1193 0.3718 0.0783 0.108 Uiso 0.5 1 calc R U P A -1
C12 C 1.1415(12) 0.4895(9) -0.0357(7) 0.123(5) Uani 0.5 1 d . . P A -1
H12A H 1.1617 0.4890 -0.0836 0.148 Uiso 0.5 1 calc R U P A -1
H12B H 1.2327 0.4716 -0.0126 0.148 Uiso 0.5 1 calc R U P A -1
C13 C 0.8881(8) 0.4312(8) -0.0417(5) 0.089(3) Uani 0.5 1 d . . P A -1
H13A H 0.8216 0.3705 -0.0266 0.107 Uiso 0.5 1 calc R U P A -1
H13B H 0.8831 0.4343 -0.0903 0.107 Uiso 0.5 1 calc R U P A -1
N1 N 0.9620(2) 0.5979(2) 0.02124(13) 0.0634(7) Uani 1 1 d . . . . .
D1 D 0.9365 0.6687 0.0368 0.076 Uiso 1 1 d R U . A .

loop_
_atom_site_aniso_label
_atom_site_aniso_U_11
_atom_site_aniso_U_22
_atom_site_aniso_U_33
_atom_site_aniso_U_23
_atom_site_aniso_U_13
_atom_site_aniso_U_12
Cl1 0.1018(7) 0.0645(6) 0.1006(7) 0.0146(5) 0.0320(5) 0.0078(5)
O1 0.0690(14) 0.093(2) 0.155(2) -0.0604(17) 0.0009(16) 0.0114(14)
O2 0.0709(13) 0.0659(16) 0.1277(19) -0.0416(14) -0.0210(13) 0.0070(12)
C1 0.0659(19) 0.0404(18) 0.093(2) -0.0065(16) -0.0005(18) 0.0024(15)
C2 0.0510(14) 0.0465(18) 0.0712(17) -0.0046(14) -0.0008(14) -0.0015(13)
C3 0.0582(16) 0.0427(17) 0.0716(18) -0.0061(14) 0.0000(14) 0.0055(13)
C4 0.085(2) 0.050(2) 0.084(2) -0.0112(16) -0.0014(19) 0.0089(17)
C5 0.108(3) 0.078(3) 0.073(2) -0.009(2) 0.010(2) 0.027(2)
C6 0.086(2) 0.110(4) 0.079(2) 0.013(2) 0.023(2) 0.012(2)
C7 0.070(2) 0.059(2) 0.103(2) 0.006(2) 0.0087(19) -0.0041(16)
C9 0.099(6) 0.055(5) 0.174(9) -0.009(6) 0.067(7) -0.005(5)
C8 0.147(8) 0.061(5) 0.065(4) -0.010(4) -0.008(5) 0.021(5)
C10 0.076(5) 0.083(9) 0.186(11) -0.084(8) -0.045(8) 0.028(6)
C11 0.118(6) 0.068(5) 0.083(4) 0.000(4) -0.018(5) 0.020(5)
C12 0.083(7) 0.061(6) 0.227(15) -0.025(8) 0.079(9) -0.010(5)
C13 0.069(4) 0.075(6) 0.123(7) -0.047(5) -0.039(5) 0.025(4)
N1 0.0557(14) 0.0383(14) 0.0961(18) -0.0157(13) -0.0115(14) 0.0093(11)

loop_
_atom_type_symbol
_atom_type_description
_atom_type_scat_dispersion_real
_atom_type_scat_dispersion_imag
_atom_type_scat_source
H H 0.0000 0.0000 'International Tables Vol C Tables 4.2.6.8 and 6.1.1.4'
N N 0.0061 0.0033 'International Tables Vol C Tables 4.2.6.8 and 6.1.1.4'
O O 0.0106 0.0060 'International Tables Vol C Tables 4.2.6.8 and 6.1.1.4'
Cl Cl 0.1484 0.1585 'International Tables Vol C Tables 4.2.6.8 and 6.1.1.4'
C C 0.0033 0.0016 'International Tables Vol C Tables 4.2.6.8 and 6.1.1.4'
D D 0.0000 0.0000 'International Tables Vol C Tables 4.2.6.8 and 6.1.1.4'

loop_
_geom_angle_atom_site_label_1
_geom_angle_atom_site_label_2
_geom_angle_atom_site_label_3
_geom_angle
_geom_angle_site_symmetry_1
_geom_angle_site_symmetry_3
O1 C1 O2 124.4(3) . .
O1 C1 C2 119.8(3) . .
O2 C1 C2 115.7(3) . .
C3 C2 C7 117.2(3) . .
C3 C2 C1 123.6(3) . .
C7 C2 C1 119.2(3) . .
C2 C3 C4 122.2(3) . .
C2 C3 Cl1 119.3(2) . .
C4 C3 Cl1 118.5(3) . .
C5 C4 C3 119.7(3) . .
C5 C4 H4 120.1 . .
C3 C4 H4 120.1 . .
C4 C5 C6 120.2(3) . .
C4 C5 H5 119.9 . .
C6 C5 H5 119.9 . .
C5 C6 C7 119.0(3) . .
C5 C6 H6 120.5 . .
C7 C6 H6 120.5 . .
C6 C7 C2 121.7(3) . .
C6 C7 H7 119.2 . .
C2 C7 H7 119.2 . .
N1 C9 C12 106.8(6) . .
N1 C9 H9A 110.4 . .
C12 C9 H9A 110.4 . .
N1 C9 H9B 110.4 . .
C12 C9 H9B 110.4 . .
H9A C9 H9B 108.6 . .
C11 C8 N1 106.5(5) . .
C11 C8 H8A 110.4 . .
N1 C8 H8A 110.4 . .
C11 C8 H8B 110.4 . .
N1 C8 H8B 110.4 . .
H8A C8 H8B 108.6 . .
N1 C10 C13 106.6(6) . .
N1 C10 H10A 110.4 . .
C13 C10 H10A 110.4 . .
N1 C10 H10B 110.4 . .
C13 C10 H10B 110.4 . .
H10A C10 H10B 108.6 . .
C8 C11 N1 108.2(5) . 5_765
C8 C11 H11A 110.1 . .
N1 C11 H11A 110.1 5_765 .
C8 C11 H11B 110.1 . .
N1 C11 H11B 110.1 5_765 .
H11A C11 H11B 108.4 . .
N1 C12 C9 113.4(7) 5_765 .
N1 C12 H12A 108.9 5_765 .
C9 C12 H12A 108.9 . .
N1 C12 H12B 108.9 5_765 .
C9 C12 H12B 108.9 . .
H12A C12 H12B 107.7 . .
N1 C13 C10 111.6(5) 5_765 .
N1 C13 H13A 109.3 5_765 .
C10 C13 H13A 109.3 . .
N1 C13 H13B 109.3 5_765 .
C10 C13 H13B 109.3 . .
H13A C13 H13B 108.0 . .
C9 N1 C10 117.8(8) . .
C9 N1 C8 109.8(6) . .
C10 N1 C8 108.1(7) . .
C9 N1 D1 107.2 . .
C10 N1 D1 108.0 . .
C8 N1 D1 105.3 . .

loop_
_geom_bond_atom_site_label_1
_geom_bond_atom_site_label_2
_geom_bond_distance
_geom_bond_site_symmetry_2
Cl1 C3 1.734(3) .
O1 C1 1.217(4) .
O2 C1 1.264(4) .
C1 C2 1.504(4) .
C2 C3 1.370(4) .
C2 C7 1.392(4) .
C3 C4 1.383(4) .
C4 C5 1.363(5) .
C4 H4 0.9300 .
C5 C6 1.385(5) .
C5 H5 0.9300 .
C6 C7 1.387(5) .
C6 H6 0.9300 .
C7 H7 0.9300 .
C9 N1 1.387(8) .
C9 C12 1.532(12) .
C9 H9A 0.9700 .
C9 H9B 0.9700 .
C8 C11 1.547(10) .
C8 N1 1.548(7) .
C8 H8A 0.9700 .
C8 H8B 0.9700 .
C10 N1 1.421(9) .
C10 C13 1.550(12) .
C10 H10A 0.9700 .
C10 H10B 0.9700 .
C11 N1 1.608(8) 5_765
C11 H11A 0.9700 .
C11 H11B 0.9700 .
C12 N1 1.404(10) 5_765
C12 H12A 0.9700 .
C12 H12B 0.9700 .
C13 N1 1.461(7) 5_765
C13 H13A 0.9700 .
C13 H13B 0.9700 .
N1 D1 0.9000 .

loop_
_geom_hbond_atom_site_label_D
_geom_hbond_atom_site_label_H
_geom_hbond_atom_site_label_A
_geom_hbond_distance_DH
_geom_hbond_distance_HA
_geom_hbond_distance_DA
_geom_hbond_angle_DHA
N1 D1 O2 0.90 1.71 2.596(3) 169.6

loop_
_geom_torsion_atom_site_label_1
_geom_torsion_atom_site_label_2
_geom_torsion_atom_site_label_3
_geom_torsion_atom_site_label_4
_geom_torsion
_geom_torsion_site_symmetry_4
O1 C1 C2 C3 69.5(5) .
O2 C1 C2 C3 -112.4(3) .
O1 C1 C2 C7 -108.3(4) .
O2 C1 C2 C7 69.8(4) .
C7 C2 C3 C4 -0.3(4) .
C1 C2 C3 C4 -178.2(3) .
C7 C2 C3 Cl1 -177.5(2) .
C1 C2 C3 Cl1 4.6(4) .
C2 C3 C4 C5 0.8(5) .
Cl1 C3 C4 C5 178.1(3) .
C3 C4 C5 C6 -1.1(5) .
C4 C5 C6 C7 0.8(6) .
C5 C6 C7 C2 -0.2(5) .
C3 C2 C7 C6 0.0(5) .
C1 C2 C7 C6 178.0(3) .
N1 C8 C11 N1 7.4(10) 5_765
N1 C9 C12 N1 8.4(15) 5_765
N1 C10 C13 N1 5.0(13) 5_765
C12 C9 N1 C10 -63.6(13) .
C12 C9 N1 C8 60.6(11) .
C13 C10 N1 C9 55.6(12) .
C13 C10 N1 C8 -69.5(10) .
C11 C8 N1 C9 -68.5(9) .
C11 C8 N1 C10 61.3(9) .
